data_7200459
loop_
_publ_author_name
'Turner, David R.'
'MacDonald, Rose'
'Teng Lee, Wan'
'Batten, Stuart R.'

_publ_section_title
;
 Ammonium salts of carbamoyldicyanomethanide, C(CN)2(CONH2)&#x2212;:
 Effects of hydrogen-bonding cations on anionic networks
;
_journal_issue 2
_journal_name_full CrystEngComm
_journal_page_first 298
_journal_paper_doi 10.1039/b815926b
_journal_volume 11
_journal_year 2009
_chemical_formula_moiety 'C4 H2 N3 O, C2 H8 N'
_chemical_formula_sum 'C6 H10 N4 O'
_chemical_formula_weight 154.18
_chemical_name_common '[Me2H2N](cdm)'
_chemical_name_systematic
;
dimethylammonium carbamoyldicyanomethanide
;
_space_group_IT_number 2
_symmetry_cell_setting triclinic
_symmetry_space_group_name_Hall '-P 1'
_symmetry_space_group_name_H-M 'P -1'
_atom_sites_solution_hydrogens geom
_atom_sites_solution_primary direct
_atom_sites_solution_secondary difmap
_audit_creation_method SHELXL-97
_cell_angle_alpha 71.608(8)
_cell_angle_beta 65.906(8)
_cell_angle_gamma 75.772(8)
_cell_formula_units_Z 2
_cell_length_a 7.1880(18)
_cell_length_b 8.2151(21)
_cell_length_c 8.5656(23)
_cell_measurement_reflns_used 1969
_cell_measurement_temperature 123(1)
_cell_measurement_theta_max 24.98
_cell_measurement_theta_min 2.64
_cell_volume 434.1(2)
_computing_cell_refinement 'Bruker SMART (Bruker)'
_computing_data_collection 'Bruker SMART (Bruker)'
_computing_data_reduction 'Bruker SAINT (Bruker)'
_computing_molecular_graphics 'X-Seed (Barbour, 1999)'
_computing_publication_material 'CIFTAB (Sheldrick, 1997)'
_computing_structure_refinement 'SHELXL-97 (Sheldrick, 1997)'
_computing_structure_solution 'SHELXS-97 (Sheldrick, 1990)'
_diffrn_ambient_temperature 123(1)
_diffrn_measured_fraction_theta_full 0.877
_diffrn_measured_fraction_theta_max 0.877
_diffrn_measurement_device_type 'Bruker X8 Apex II CCD'
_diffrn_measurement_method 'phi and omega scans'
_diffrn_radiation_monochromator graphite
_diffrn_radiation_source 'fine-focus sealed tube'
_diffrn_radiation_type MoK\a
_diffrn_radiation_wavelength 0.71073
_diffrn_reflns_av_R_equivalents 0.0259
_diffrn_reflns_av_sigmaI/netI 0.0499
_diffrn_reflns_limit_h_max 8
_diffrn_reflns_limit_h_min -7
_diffrn_reflns_limit_k_max 9
_diffrn_reflns_limit_k_min -9
_diffrn_reflns_limit_l_max 10
_diffrn_reflns_limit_l_min -10
_diffrn_reflns_number 1969
_diffrn_reflns_theta_full 24.98
_diffrn_reflns_theta_max 24.98
_diffrn_reflns_theta_min 2.64
_exptl_absorpt_coefficient_mu 0.086
_exptl_absorpt_correction_T_max 0.9873
_exptl_absorpt_correction_T_min 0.9831
_exptl_absorpt_correction_type multi-scan
_exptl_absorpt_process_details SADABS
_exptl_crystal_colour colourless
_exptl_crystal_density_diffrn 1.179
_exptl_crystal_density_method 'not measured'
_exptl_crystal_description block
_exptl_crystal_F_000 164
_exptl_crystal_size_max 0.20
_exptl_crystal_size_mid 0.18
_exptl_crystal_size_min 0.15
_refine_diff_density_max 0.212
_refine_diff_density_min -0.235
_refine_diff_density_rms 0.057
_refine_ls_extinction_coef 0.103(18)
_refine_ls_extinction_expression Fc^*^=kFc[1+0.001xFc^2^\l^3^/sin(2\q)]^-1/4^
_refine_ls_extinction_method SHELXL
_refine_ls_goodness_of_fit_ref 1.174
_refine_ls_hydrogen_treatment mixed
_refine_ls_matrix_type full
_refine_ls_number_parameters 119
_refine_ls_number_reflns 1340
_refine_ls_number_restraints 0
_refine_ls_restrained_S_all 1.174
_refine_ls_R_factor_all 0.0817
_refine_ls_R_factor_gt 0.0710
_refine_ls_shift/su_max 0.001
_refine_ls_shift/su_mean 0.000
_refine_ls_structure_factor_coef Fsqd
_refine_ls_weighting_details 'calc w=1/[\s^2^(Fo^2^)+(0.2000P)^2^+0.0000P] where P=(Fo^2^+2Fc^2^)/3'
_refine_ls_weighting_scheme calc
_refine_ls_wR_factor_gt 0.1602
_refine_ls_wR_factor_ref 0.1662
_reflns_number_gt 1186
_reflns_number_total 1340
_reflns_threshold_expression >2sigma(I)
_cod_data_source_file b815926b.txt
_cod_data_source_block 3
_cod_depositor_comments
;
The following automatic conversions were performed:
'_exptl_absorpt_correction_type' value 'Multi-scan' changed to
'multi-scan' according to
'/home/saulius/struct/CIF-dictionaries/cif_core.dic' dictionary named
'cif_core.dic' version 2.4.1 from 2010-06-29.

Automatic conversion script
Id: cif_fix_enum 1527 2010-12-29 10:47:43Z saulius 
;
_cod_original_cell_volume 434.13(19)
_cod_original_sg_symbol_H-M P-1
_cod_database_code 7200459

loop_
_symmetry_equiv_pos_as_xyz
'x, y, z'
'-x, -y, -z'

loop_
_atom_site_label
_atom_site_type_symbol
_atom_site_fract_x
_atom_site_fract_y
_atom_site_fract_z
_atom_site_U_iso_or_equiv
_atom_site_adp_type
_atom_site_occupancy
_atom_site_symmetry_multiplicity
_atom_site_calc_flag
_atom_site_refinement_flags
_atom_site_disorder_assembly
_atom_site_disorder_group
O1 O 0.2003(3) 0.0733(2) 0.0500(3) 0.0243(6) Uani 1 1 d . . .
N1 N -0.1367(4) 0.1799(4) 0.1031(4) 0.0289(7) Uani 1 1 d . . .
N2 N -0.2315(4) 0.5518(3) 0.2759(4) 0.0348(8) Uani 1 1 d . . .
N3 N 0.4163(5) 0.3016(4) 0.2006(4) 0.0400(9) Uani 1 1 d . . .
N4 N 0.4174(4) 0.8313(3) 0.2455(3) 0.0251(7) Uani 1 1 d . . .
C1 C 0.0650(5) 0.3079(4) 0.1858(4) 0.0225(8) Uani 1 1 d . . .
C2 C 0.0449(5) 0.1827(4) 0.1099(4) 0.0226(7) Uani 1 1 d . . .
C3 C -0.0964(5) 0.4430(4) 0.2350(4) 0.0248(8) Uani 1 1 d . . .
C4 C 0.2562(6) 0.3071(4) 0.1935(4) 0.0265(8) Uani 1 1 d . . .
C5 C 0.3027(6) 0.6870(4) 0.2841(5) 0.0402(10) Uani 1 1 d . . .
H5A H 0.3543 0.5836 0.3584 0.060 Uiso 1 1 calc R . .
H5B H 0.3221 0.6622 0.1734 0.060 Uiso 1 1 calc R . .
H5C H 0.1560 0.7200 0.3461 0.060 Uiso 1 1 calc R . .
C6 C 0.4085(6) 0.8697(4) 0.4075(4) 0.0352(9) Uani 1 1 d . . .
H6A H 0.2648 0.9009 0.4791 0.053 Uiso 1 1 calc R . .
H6B H 0.4854 0.9663 0.3739 0.053 Uiso 1 1 calc R . .
H6C H 0.4693 0.7672 0.4758 0.053 Uiso 1 1 calc R . .
H1A H -0.147(5) 0.103(5) 0.053(5) 0.033(10) Uiso 1 1 d . . .
H4A H 0.367(6) 0.932(6) 0.169(5) 0.050(11) Uiso 1 1 d . . .
H4B H 0.565(7) 0.811(6) 0.169(6) 0.066(13) Uiso 1 1 d . . .
H1B H -0.247(6) 0.252(5) 0.146(5) 0.044(11) Uiso 1 1 d . . .

loop_
_atom_site_aniso_label
_atom_site_aniso_U_11
_atom_site_aniso_U_22
_atom_site_aniso_U_33
_atom_site_aniso_U_23
_atom_site_aniso_U_13
_atom_site_aniso_U_12
O1 0.0198(12) 0.0212(11) 0.0309(12) -0.0125(9) -0.0086(9) 0.0059(8)
N1 0.0191(17) 0.0308(15) 0.0411(17) -0.0202(13) -0.0119(13) 0.0059(12)
N2 0.0327(17) 0.0290(15) 0.0355(16) -0.0128(13) -0.0083(13) 0.0078(13)
N3 0.0279(19) 0.0321(16) 0.068(2) -0.0303(15) -0.0188(16) 0.0086(13)
N4 0.0212(16) 0.0251(14) 0.0264(14) -0.0092(12) -0.0086(12) 0.0052(11)
C1 0.0181(19) 0.0203(15) 0.0280(16) -0.0100(13) -0.0070(13) 0.0023(12)
C2 0.0184(18) 0.0217(15) 0.0249(16) -0.0064(12) -0.0068(13) 0.0018(12)
C3 0.0233(18) 0.0245(16) 0.0253(16) -0.0070(13) -0.0094(14) 0.0011(13)
C4 0.023(2) 0.0189(15) 0.0369(18) -0.0153(13) -0.0078(15) 0.0036(12)
C5 0.057(3) 0.0263(18) 0.045(2) -0.0080(15) -0.0265(19) -0.0044(17)
C6 0.043(2) 0.0339(18) 0.0328(18) -0.0155(15) -0.0155(16) 0.0015(16)

loop_
_atom_type_symbol
_atom_type_description
_atom_type_scat_dispersion_real
_atom_type_scat_dispersion_imag
_atom_type_scat_source
C C 0.0033 0.0016 'International Tables Vol C Tables 4.2.6.8 and 6.1.1.4'
H H 0.0000 0.0000 'International Tables Vol C Tables 4.2.6.8 and 6.1.1.4'
N N 0.0061 0.0033 'International Tables Vol C Tables 4.2.6.8 and 6.1.1.4'
O O 0.0106 0.0060 'International Tables Vol C Tables 4.2.6.8 and 6.1.1.4'

loop_
_geom_angle_atom_site_label_1
_geom_angle_atom_site_label_2
_geom_angle_atom_site_label_3
_geom_angle
_geom_angle_site_symmetry_1
_geom_angle_site_symmetry_3
_geom_angle_publ_flag
C2 N1 H1A 119(2) . . ?
C2 N1 H1B 122(2) . . ?
H1A N1 H1B 119(3) . . ?
C5 N4 C6 113.1(3) . . ?
C5 N4 H4A 109(2) . . ?
C6 N4 H4A 112(2) . . ?
C5 N4 H4B 113(3) . . ?
C6 N4 H4B 108(3) . . ?
H4A N4 H4B 101(3) . . ?
C4 C1 C3 119.2(3) . . ?
C4 C1 C2 118.8(3) . . ?
C3 C1 C2 121.7(3) . . ?
O1 C2 N1 120.0(3) . . ?
O1 C2 C1 120.2(3) . . ?
N1 C2 C1 119.7(3) . . ?
N2 C3 C1 178.7(3) . . ?
N3 C4 C1 178.1(3) . . ?
N4 C5 H5A 109.5 . . ?
N4 C5 H5B 109.5 . . ?
H5A C5 H5B 109.5 . . ?
N4 C5 H5C 109.5 . . ?
H5A C5 H5C 109.5 . . ?
H5B C5 H5C 109.5 . . ?
N4 C6 H6A 109.5 . . ?
N4 C6 H6B 109.5 . . ?
H6A C6 H6B 109.5 . . ?
N4 C6 H6C 109.5 . . ?
H6A C6 H6C 109.5 . . ?
H6B C6 H6C 109.5 . . ?

loop_
_geom_bond_atom_site_label_1
_geom_bond_atom_site_label_2
_geom_bond_distance
_geom_bond_site_symmetry_2
_geom_bond_publ_flag
O1 C2 1.284(4) . ?
N1 C2 1.336(4) . ?
N1 H1A 0.90(4) . ?
N1 H1B 0.89(4) . ?
N2 C3 1.165(4) . ?
N3 C4 1.166(4) . ?
N4 C5 1.485(4) . ?
N4 C6 1.490(4) . ?
N4 H4A 0.97(4) . ?
N4 H4B 1.00(5) . ?
C1 C4 1.401(5) . ?
C1 C3 1.420(4) . ?
C1 C2 1.440(4) . ?
C5 H5A 0.9800 . ?
C5 H5B 0.9800 . ?
C5 H5C 0.9800 . ?
C6 H6A 0.9800 . ?
C6 H6B 0.9800 . ?
C6 H6C 0.9800 . ?

loop_
_geom_hbond_atom_site_label_D
_geom_hbond_atom_site_label_H
_geom_hbond_atom_site_label_A
_geom_hbond_distance_DH
_geom_hbond_distance_HA
_geom_hbond_distance_DA
_geom_hbond_angle_DHA
_geom_hbond_site_symmetry_A
N1 H1A O1 0.90(4) 2.09(4) 2.989(3) 175(3) 2
N4 H4A O1 0.97(4) 1.84(4) 2.775(3) 159(3) 1_565
N4 H4B O1 1.00(5) 2.08(5) 2.950(3) 144(4) 2_665
N4 H4B N2 1.00(5) 2.42(5) 3.003(4) 117(3) 1_655
N1 H1B N3 0.89(4) 2.22(4) 2.963(4) 141(3) 1_455

loop_
_cod_related_entry_id
_cod_related_entry_database
_cod_related_entry_code
1 ChemSpider 30653555
